data_7020661
loop_
_publ_author_name
'McAnaw, Amelia'
'Lopez, Maria Elena'
'Ellis, David'
'Rosair, Georgina M.'
'Welch, Alan J.'

_publ_section_title
;
 The synthesis and characterisation of homo- and heterobimetallic
 1,14,2,9- and 1,14,2,10-M2C2B10 14-vertex metallacarboranes.
;
_journal_issue 3
_journal_name_full 'Dalton transactions (Cambridge, England : 2003)'
_journal_page_first 671
_journal_page_last 679
_journal_paper_doi 10.1039/c2dt31598j
_journal_volume 42
_journal_year 2013
_chemical_formula_moiety 'C20 H26 B10 Co2'
_chemical_formula_sum 'C20 H26 B10 Co2'
_chemical_formula_weight 492.37
_space_group_IT_number 2
_symmetry_cell_setting triclinic
_symmetry_space_group_name_Hall '-P 1'
_symmetry_space_group_name_H-M 'P -1'
_atom_sites_solution_hydrogens geom
_atom_sites_solution_primary direct
_atom_sites_solution_secondary difmap
_audit_creation_method SHELXL-97
_audit_update_record
;
2009-05-07 # Formatted by publCIF
;
_cell_angle_alpha 78.819(8)
_cell_angle_beta 84.528(9)
_cell_angle_gamma 76.945(9)
_cell_formula_units_Z 2
_cell_length_a 7.0221(11)
_cell_length_b 9.8594(15)
_cell_length_c 15.571(2)
_cell_measurement_reflns_used 6345
_cell_measurement_temperature 100(2)
_cell_measurement_theta_max 30.11
_cell_measurement_theta_min 2.98
_cell_volume 1028.7(3)
_computing_cell_refinement 'Bruker SAINT'
_computing_data_collection 'Bruker APEX2'
_computing_data_reduction 'Bruker SAINT'
_computing_molecular_graphics 'Bruker SHELXTL'
_computing_publication_material 'Bruker SHELXTL'
_computing_structure_refinement 'SHELXL-97 (Sheldrick, 2008)'
_computing_structure_solution 'SHELXS-97 (Sheldrick, 2008)'
_diffrn_ambient_temperature 100(2)
_diffrn_measured_fraction_theta_full 0.970
_diffrn_measured_fraction_theta_max 0.924
_diffrn_measurement_device_type 'Bruker APEX-II CCD'
_diffrn_measurement_method '\f and \w scans'
_diffrn_radiation_monochromator graphite
_diffrn_radiation_source 'fine-focus sealed tube'
_diffrn_radiation_type MoK\a
_diffrn_radiation_wavelength 0.71073
_diffrn_reflns_av_R_equivalents 0.0424
_diffrn_reflns_av_sigmaI/netI 0.0544
_diffrn_reflns_limit_h_max 10
_diffrn_reflns_limit_h_min -10
_diffrn_reflns_limit_k_max 13
_diffrn_reflns_limit_k_min -14
_diffrn_reflns_limit_l_max 22
_diffrn_reflns_limit_l_min -21
_diffrn_reflns_number 23875
_diffrn_reflns_theta_full 25.00
_diffrn_reflns_theta_max 30.77
_diffrn_reflns_theta_min 2.32
_diffrn_standards_number 0
_exptl_absorpt_coefficient_mu 1.620
_exptl_absorpt_correction_T_max 0.7586
_exptl_absorpt_correction_T_min 0.6549
_exptl_absorpt_correction_type multi-scan
_exptl_absorpt_process_details 'SADABS (Bruker, 2008)'
_exptl_crystal_colour red
_exptl_crystal_density_diffrn 1.589
_exptl_crystal_density_method 'not measured'
_exptl_crystal_description LOZENGE
_exptl_crystal_F_000 500
_exptl_crystal_size_max 0.74
_exptl_crystal_size_mid 0.24
_exptl_crystal_size_min 0.18
_refine_diff_density_max 0.547
_refine_diff_density_min -0.633
_refine_diff_density_rms 0.092
_refine_ls_extinction_method none
_refine_ls_goodness_of_fit_ref 1.004
_refine_ls_hydrogen_treatment mixed
_refine_ls_matrix_type full
_refine_ls_number_parameters 326
_refine_ls_number_reflns 5934
_refine_ls_number_restraints 0
_refine_ls_restrained_S_all 1.004
_refine_ls_R_factor_all 0.0623
_refine_ls_R_factor_gt 0.0380
_refine_ls_shift/su_max 0.001
_refine_ls_shift/su_mean 0.000
_refine_ls_structure_factor_coef Fsqd
_refine_ls_weighting_details 'calc w=1/[\s^2^(Fo^2^)+(0.0512P)^2^+0.0000P] where P=(Fo^2^+2Fc^2^)/3'
_refine_ls_weighting_scheme calc
_refine_ls_wR_factor_gt 0.0885
_refine_ls_wR_factor_ref 0.0980
_reflns_number_gt 4290
_reflns_number_total 5934
_reflns_threshold_expression >2sigma(I)
_cod_data_source_file c2dt31598j.txt
_cod_data_source_block x82720_0m
_cod_original_cell_volume 1028.8(3)
_cod_original_sg_symbol_H-M P-1
_cod_database_code 7020661

loop_
_symmetry_equiv_pos_as_xyz
'x, y, z'
'-x, -y, -z'

loop_
_atom_site_label
_atom_site_type_symbol
_atom_site_fract_x
_atom_site_fract_y
_atom_site_fract_z
_atom_site_U_iso_or_equiv
_atom_site_adp_type
_atom_site_occupancy
_atom_site_symmetry_multiplicity
_atom_site_calc_flag
_atom_site_refinement_flags
Co1 Co 0.16745(4) 0.64018(3) 0.139524(17) 0.01430(8) Uani 1 1 d .
C2 C -0.0192(3) 0.5482(2) 0.24203(14) 0.0176(4) Uani 1 1 d .
H2C H -0.161(3) 0.583(2) 0.2348(14) 0.021 Uiso 1 1 d .
B3 B 0.0883(3) 0.4360(2) 0.17458(15) 0.0158(5) Uani 1 1 d .
H3C H -0.002(3) 0.408(2) 0.1370(14) 0.019 Uiso 1 1 d .
B4 B 0.3388(4) 0.4287(3) 0.14178(16) 0.0184(5) Uani 1 1 d .
H4C H 0.392(3) 0.394(2) 0.0824(14) 0.022 Uiso 1 1 d .
B5 B 0.4651(4) 0.5446(3) 0.17603(17) 0.0200(5) Uani 1 1 d .
H5C H 0.593(3) 0.567(2) 0.1403(14) 0.024 Uiso 1 1 d .
B6 B 0.3364(4) 0.6635(3) 0.24272(16) 0.0183(5) Uani 1 1 d .
H6C H 0.381(3) 0.766(2) 0.2380(14) 0.022 Uiso 1 1 d .
B7 B 0.0844(4) 0.6670(3) 0.27336(16) 0.0185(5) Uani 1 1 d .
H7C H -0.018(3) 0.767(2) 0.2843(14) 0.022 Uiso 1 1 d .
B8 B 0.0516(4) 0.3764(3) 0.28922(16) 0.0172(5) Uani 1 1 d .
H8C H -0.057(3) 0.312(2) 0.3123(14) 0.021 Uiso 1 1 d .
B9 B 0.2698(4) 0.3066(3) 0.23198(16) 0.0185(5) Uani 1 1 d .
H9C H 0.292(3) 0.197(2) 0.2251(14) 0.022 Uiso 1 1 d .
B10 B 0.4743(3) 0.3765(3) 0.23369(15) 0.0209(5) Uani 0.39(2) 1 d P
C10 C 0.4743(3) 0.3765(3) 0.23369(15) 0.0209(5) Uani 0.61(2) 1 d P
H10C H 0.600(3) 0.310(2) 0.2271(15) 0.025 Uiso 1 1 d .
B11 B 0.4752(3) 0.5024(3) 0.29008(16) 0.0207(5) Uani 0.61(2) 1 d P
C11C C 0.4752(3) 0.5024(3) 0.29008(16) 0.0207(5) Uani 0.39(2) 1 d P
H11C H 0.606(3) 0.499(2) 0.3139(15) 0.025 Uiso 1 1 d .
B12 B 0.2622(4) 0.5770(3) 0.34790(16) 0.0209(5) Uani 1 1 d .
H12C H 0.283(3) 0.613(2) 0.4057(14) 0.025 Uiso 1 1 d .
B13 B 0.0478(4) 0.5133(3) 0.34752(16) 0.0185(5) Uani 1 1 d .
H13C H -0.069(3) 0.528(2) 0.3993(14) 0.022 Uiso 1 1 d .
Co14 Co 0.31221(4) 0.35089(3) 0.359365(17) 0.01553(8) Uani 1 1 d .
C11 C 0.1263(3) 0.8593(2) 0.08122(13) 0.0179(4) Uani 1 1 d .
C12 C 0.2764(3) 0.7692(2) 0.03714(13) 0.0183(4) Uani 1 1 d .
H12 H 0.4163 0.7776 0.0262 0.022 Uiso 1 1 calc R
C13 C 0.1884(3) 0.6738(2) 0.00482(13) 0.0187(4) Uani 1 1 d .
H13 H 0.2563 0.6030 -0.0321 0.022 Uiso 1 1 calc R
C14 C -0.0123(3) 0.6957(2) 0.03450(13) 0.0180(4) Uani 1 1 d .
H14 H -0.1094 0.6424 0.0225 0.022 Uiso 1 1 calc R
C15 C -0.0538(3) 0.8139(2) 0.07964(13) 0.0189(4) Uani 1 1 d .
C16 C -0.2311(3) 0.8859(2) 0.11840(14) 0.0225(5) Uani 1 1 d .
H16 H -0.3502 0.8550 0.1196 0.027 Uiso 1 1 calc R
C17 C -0.2228(3) 1.0004(2) 0.15346(14) 0.0249(5) Uani 1 1 d .
H17 H -0.3403 1.0525 0.1770 0.030 Uiso 1 1 calc R
C18 C -0.0440(4) 1.0452(2) 0.15627(14) 0.0253(5) Uani 1 1 d .
H18 H -0.0454 1.1245 0.1827 0.030 Uiso 1 1 calc R
C19 C 0.1288(3) 0.9766(2) 0.12177(14) 0.0221(5) Uani 1 1 d .
H19 H 0.2473 1.0062 0.1247 0.026 Uiso 1 1 calc R
C141 C 0.2737(3) 0.1549(2) 0.43614(13) 0.0195(5) Uani 1 1 d .
C142 C 0.2085(3) 0.2706(2) 0.48210(13) 0.0213(5) Uani 1 1 d .
H142 H 0.0737 0.3006 0.5086 0.026 Uiso 1 1 calc R
C143 C 0.3731(3) 0.3287(2) 0.48883(13) 0.0206(5) Uani 1 1 d .
H143 H 0.3726 0.4082 0.5203 0.025 Uiso 1 1 calc R
C144 C 0.5368(3) 0.2579(2) 0.44285(13) 0.0207(5) Uani 1 1 d .
H144 H 0.6711 0.2783 0.4363 0.025 Uiso 1 1 calc R
C145 C 0.4795(3) 0.1460(2) 0.41196(14) 0.0195(4) Uani 1 1 d .
C146 C 0.5844(3) 0.0378(2) 0.36709(14) 0.0224(5) Uani 1 1 d .
H146 H 0.7195 0.0312 0.3505 0.027 Uiso 1 1 calc R
C147 C 0.4867(4) -0.0566(2) 0.34828(14) 0.0255(5) Uani 1 1 d .
H147 H 0.5566 -0.1314 0.3198 0.031 Uiso 1 1 calc R
C148 C 0.2812(3) -0.0465(2) 0.37019(14) 0.0251(5) Uani 1 1 d .
H148 H 0.2185 -0.1135 0.3547 0.030 Uiso 1 1 calc R
C149 C 0.1741(3) 0.0564(2) 0.41253(13) 0.0218(5) Uani 1 1 d .
H149 H 0.0379 0.0628 0.4260 0.026 Uiso 1 1 calc R

loop_
_atom_site_aniso_label
_atom_site_aniso_U_11
_atom_site_aniso_U_22
_atom_site_aniso_U_33
_atom_site_aniso_U_23
_atom_site_aniso_U_13
_atom_site_aniso_U_12
Co1 0.01658(15) 0.01536(15) 0.01072(14) -0.00171(12) -0.00160(11) -0.00303(11)
C2 0.0155(10) 0.0212(11) 0.0162(10) -0.0030(9) 0.0008(8) -0.0051(8)
B3 0.0181(11) 0.0176(11) 0.0124(11) -0.0027(10) -0.0023(9) -0.0043(9)
B4 0.0182(11) 0.0221(12) 0.0141(11) -0.0039(10) -0.0004(9) -0.0022(10)
B5 0.0173(11) 0.0241(13) 0.0184(12) 0.0012(11) -0.0033(10) -0.0076(10)
B6 0.0241(12) 0.0188(12) 0.0138(11) 0.0003(10) -0.0040(10) -0.0096(10)
B7 0.0245(12) 0.0182(12) 0.0138(11) -0.0051(10) -0.0008(10) -0.0044(10)
B8 0.0191(11) 0.0186(12) 0.0147(11) -0.0025(10) -0.0025(9) -0.0058(10)
B9 0.0219(12) 0.0178(12) 0.0156(11) -0.0043(10) -0.0009(10) -0.0028(10)
B10 0.0205(11) 0.0265(13) 0.0152(11) -0.0013(10) -0.0019(9) -0.0056(10)
C10 0.0205(11) 0.0265(13) 0.0152(11) -0.0013(10) -0.0019(9) -0.0056(10)
B11 0.0166(11) 0.0217(12) 0.0225(12) 0.0017(10) -0.0017(10) -0.0062(9)
C11C 0.0166(11) 0.0217(12) 0.0225(12) 0.0017(10) -0.0017(10) -0.0062(9)
B12 0.0330(14) 0.0175(12) 0.0147(11) -0.0016(10) -0.0067(11) -0.0091(11)
B13 0.0224(12) 0.0192(12) 0.0126(11) -0.0015(10) -0.0013(9) -0.0024(10)
Co14 0.01853(15) 0.01631(15) 0.01181(15) -0.00077(12) -0.00288(11) -0.00444(11)
C11 0.0225(10) 0.0168(10) 0.0124(10) 0.0037(9) -0.0023(8) -0.0045(9)
C12 0.0214(10) 0.0205(11) 0.0112(9) 0.0025(9) 0.0001(8) -0.0056(9)
C13 0.0239(11) 0.0200(11) 0.0110(10) -0.0004(9) -0.0016(8) -0.0042(9)
C14 0.0213(11) 0.0221(11) 0.0105(9) -0.0008(9) -0.0037(8) -0.0048(9)
C15 0.0237(11) 0.0183(10) 0.0127(10) 0.0016(9) -0.0045(9) -0.0024(9)
C16 0.0224(11) 0.0234(11) 0.0183(11) 0.0008(10) -0.0008(9) -0.0015(9)
C17 0.0303(12) 0.0222(11) 0.0153(11) 0.0010(10) 0.0013(9) 0.0040(10)
C18 0.0416(14) 0.0162(11) 0.0161(11) -0.0018(9) -0.0026(10) -0.0027(10)
C19 0.0326(12) 0.0178(11) 0.0172(11) -0.0015(9) -0.0037(9) -0.0085(9)
C141 0.0265(11) 0.0182(11) 0.0113(10) 0.0033(9) -0.0014(9) -0.0043(9)
C142 0.0286(12) 0.0230(11) 0.0102(10) 0.0020(9) -0.0014(9) -0.0050(9)
C143 0.0282(12) 0.0229(11) 0.0114(10) -0.0010(9) -0.0054(9) -0.0070(9)
C144 0.0234(11) 0.0231(11) 0.0148(10) 0.0004(9) -0.0067(9) -0.0038(9)
C145 0.0234(11) 0.0202(11) 0.0132(10) 0.0019(9) -0.0065(9) -0.0029(9)
C146 0.0251(11) 0.0223(11) 0.0158(11) -0.0007(10) -0.0030(9) 0.0015(9)
C147 0.0378(13) 0.0188(11) 0.0186(11) -0.0041(10) -0.0029(10) -0.0020(10)
C148 0.0401(14) 0.0187(11) 0.0186(11) -0.0002(10) -0.0054(10) -0.0113(10)
C149 0.0296(12) 0.0198(11) 0.0160(10) 0.0045(9) -0.0044(9) -0.0103(9)

loop_
_atom_type_symbol
_atom_type_description
_atom_type_scat_dispersion_real
_atom_type_scat_dispersion_imag
_atom_type_scat_source
C C 0.0033 0.0016 'International Tables Vol C Tables 4.2.6.8 and 6.1.1.4'
H H 0.0000 0.0000 'International Tables Vol C Tables 4.2.6.8 and 6.1.1.4'
B B 0.0013 0.0007 'International Tables Vol C Tables 4.2.6.8 and 6.1.1.4'
Co Co 0.3494 0.9721 'International Tables Vol C Tables 4.2.6.8 and 6.1.1.4'

loop_
_geom_angle_atom_site_label_1
_geom_angle_atom_site_label_2
_geom_angle_atom_site_label_3
_geom_angle
C12 Co1 C13 40.65(8)
C12 Co1 C14 68.23(8)
C13 Co1 C14 40.29(8)
C12 Co1 C11 39.92(8)
C13 Co1 C11 66.75(8)
C14 Co1 C11 66.74(8)
C12 Co1 B4 107.60(9)
C13 Co1 B4 89.46(9)
C14 Co1 B4 109.63(9)
C11 Co1 B4 147.36(9)
C12 Co1 B7 130.80(9)
C13 Co1 B7 162.40(9)
C14 Co1 B7 127.02(9)
C11 Co1 B7 97.89(9)
B4 Co1 B7 107.99(9)
C12 Co1 C2 164.35(9)
C13 Co1 C2 136.38(8)
C14 Co1 C2 101.41(8)
C11 Co1 C2 125.93(8)
B4 Co1 C2 86.70(9)
B7 Co1 C2 45.71(9)
C12 Co1 C15 66.83(8)
C13 Co1 C15 66.41(8)
C14 Co1 C15 39.57(8)
C11 Co1 C15 39.03(8)
B4 Co1 C15 149.19(9)
B7 Co1 C15 96.34(9)
C2 Co1 C15 97.64(8)
C12 Co1 B6 99.37(9)
C13 Co1 B6 136.60(9)
C14 Co1 B6 159.48(9)
C11 Co1 B6 93.15(9)
B4 Co1 B6 89.41(9)
B7 Co1 B6 48.71(9)
C2 Co1 B6 86.83(9)
C15 Co1 B6 121.19(9)
C12 Co1 B3 142.07(9)
C13 Co1 B3 103.40(9)
C14 Co1 B3 90.90(9)
C11 Co1 B3 155.30(9)
B4 Co1 B3 48.51(9)
B7 Co1 B3 87.12(9)
C2 Co1 B3 45.69(9)
C15 Co1 B3 116.53(9)
B6 Co1 B3 107.94(9)
C12 Co1 B5 88.88(9)
C13 Co1 B5 103.79(9)
C14 Co1 B5 142.95(9)
C11 Co1 B5 113.70(9)
B4 Co1 B5 48.55(9)
B7 Co1 B5 90.02(10)
C2 Co1 B5 105.74(9)
C15 Co1 B5 152.56(9)
B6 Co1 B5 47.84(10)
B3 Co1 B5 90.36(9)
B7 C2 B3 125.15(17)
B7 C2 B8 117.93(17)
B3 C2 B8 63.80(14)
B7 C2 B13 63.24(14)
B3 C2 B13 118.83(17)
B8 C2 B13 62.52(13)
B7 C2 Co1 67.14(11)
B3 C2 Co1 67.26(11)
B8 C2 Co1 119.28(14)
B13 C2 Co1 119.23(14)
B7 C2 H2C 112.4(13)
B3 C2 H2C 113.5(13)
B8 C2 H2C 115.9(13)
B13 C2 H2C 114.7(13)
Co1 C2 H2C 115.1(12)
C2 B3 B9 107.83(16)
C2 B3 B4 118.12(17)
B9 B3 B4 60.18(14)
C2 B3 B8 58.46(13)
B9 B3 B8 59.83(13)
B4 B3 B8 112.45(17)
C2 B3 Co1 67.04(11)
B9 B3 Co1 112.65(14)
B4 B3 Co1 65.48(11)
B8 B3 Co1 114.93(14)
C2 B3 H3C 116.4(12)
B9 B3 H3C 120.2(12)
B4 B3 H3C 120.9(12)
B8 B3 H3C 114.1(12)
Co1 B3 H3C 120.4(12)
B10 B4 B9 59.40(13)
B10 B4 B3 108.77(17)
B9 B4 B3 59.47(14)
B10 B4 B5 58.66(14)
B9 B4 B5 111.28(17)
B3 B4 B5 119.87(18)
B10 B4 Co1 109.94(15)
B9 B4 Co1 112.52(15)
B3 B4 Co1 66.01(11)
B5 B4 Co1 66.18(12)
B10 B4 H4C 121.4(11)
B9 B4 H4C 119.5(11)
B3 B4 H4C 118.3(11)
B5 B4 H4C 116.1(11)
Co1 B4 H4C 119.7(11)
B10 B5 B11 57.08(13)
B10 B5 B6 107.68(17)
B11 B5 B6 59.26(14)
B10 B5 B4 59.09(14)
B11 B5 B4 108.25(17)
B6 B5 B4 118.44(18)
B10 B5 Co1 109.56(14)
B11 B5 Co1 110.45(15)
B6 B5 Co1 65.83(11)
B4 B5 Co1 65.27(11)
B10 B5 H5C 118.0(12)
B11 B5 H5C 116.6(12)
B6 B5 H5C 118.4(12)
B4 B5 H5C 119.7(12)
Co1 B5 H5C 125.6(12)
B11 B6 B5 60.14(14)
B11 B6 B7 109.02(17)
B5 B6 B7 119.85(17)
B11 B6 B12 60.02(14)
B5 B6 B12 112.85(18)
B7 B6 B12 58.86(14)
B11 B6 Co1 111.47(15)
B5 B6 Co1 66.33(11)
B7 B6 Co1 65.59(11)
B12 B6 Co1 112.50(14)
B11 B6 H6C 123.5(11)
B5 B6 H6C 118.3(11)
B7 B6 H6C 115.0(11)
B12 B6 H6C 118.3(11)
Co1 B6 H6C 117.9(11)
C2 B7 B12 108.61(17)
C2 B7 B13 59.01(13)
B12 B7 B13 59.88(14)
C2 B7 B6 118.24(18)
B12 B7 B6 60.58(14)
B13 B7 B6 112.71(18)
C2 B7 Co1 67.15(11)
B12 B7 Co1 113.90(15)
B13 B7 Co1 115.89(14)
B6 B7 Co1 65.69(11)
C2 B7 H7C 115.2(11)
B12 B7 H7C 121.5(11)
B13 B7 H7C 115.0(11)
B6 B7 H7C 121.0(11)
Co1 B7 H7C 117.7(11)
C2 B8 B13 58.99(13)
C2 B8 B9 106.93(17)
B13 B8 B9 119.46(18)
C2 B8 B3 57.75(13)
B13 B8 B3 110.47(17)
B9 B8 B3 59.44(13)
C2 B8 Co14 109.10(14)
B13 B8 Co14 65.82(11)
B9 B8 Co14 66.32(11)
B3 B8 Co14 112.48(14)
C2 B8 H8C 120.3(11)
B13 B8 H8C 115.2(12)
B9 B8 H8C 120.5(11)
B3 B8 H8C 119.3(11)
Co14 B8 H8C 121.5(11)
B10 B9 B3 109.11(18)
B10 B9 B8 118.86(18)
B3 B9 B8 60.73(13)
B10 B9 B4 58.94(14)
B3 B9 B4 60.35(13)
B8 B9 B4 113.36(17)
B10 B9 Co14 66.35(11)
B3 B9 Co14 112.89(14)
B8 B9 Co14 65.62(11)
B4 B9 Co14 114.41(15)
B10 B9 H9C 118.3(11)
B3 B9 H9C 120.5(11)
B8 B9 H9C 116.4(12)
B4 B9 H9C 118.3(12)
Co14 B9 H9C 117.8(11)
B11 B10 B5 62.45(14)
B11 B10 B4 115.46(18)
B5 B10 B4 62.25(14)
B11 B10 B9 122.39(18)
B5 B10 B9 116.35(17)
B4 B10 B9 61.66(14)
B11 B10 Co14 66.82(11)
B5 B10 Co14 118.33(15)
B4 B10 Co14 116.77(14)
B9 B10 Co14 66.63(11)
B11 B10 H10C 116.0(13)
B5 B10 H10C 114.7(13)
B4 B10 H10C 115.4(13)
B9 B10 H10C 114.6(13)
Co14 B10 H10C 117.6(13)
B10 B11 B6 111.67(18)
B10 B11 B5 60.48(14)
B6 B11 B5 60.61(14)
B10 B11 B12 120.89(18)
B6 B11 B12 61.40(14)
B5 B11 B12 114.45(18)
B10 B11 Co14 68.09(11)
B6 B11 Co14 115.62(14)
B5 B11 Co14 117.82(15)
B12 B11 Co14 65.97(11)
B10 B11 H11C 115.0(13)
B6 B11 H11C 119.5(12)
B5 B11 H11C 115.6(13)
B12 B11 H11C 117.6(13)
Co14 B11 H11C 116.2(13)
B7 B12 B11 109.23(17)
B7 B12 B13 60.62(14)
B11 B12 B13 119.15(18)
B7 B12 B6 60.56(14)
B11 B12 B6 58.58(14)
B13 B12 B6 113.33(17)
B7 B12 Co14 112.66(14)
B11 B12 Co14 65.76(11)
B13 B12 Co14 66.06(11)
B6 B12 Co14 113.24(15)
B7 B12 H12C 123.6(12)
B11 B12 H12C 116.5(12)
B13 B12 H12C 116.2(12)
B6 B12 H12C 120.8(12)
Co14 B12 H12C 115.0(12)
C2 B13 B12 107.26(17)
C2 B13 B8 58.49(13)
B12 B13 B8 119.21(18)
C2 B13 B7 57.75(13)
B12 B13 B7 59.50(14)
B8 B13 B7 109.66(17)
C2 B13 Co14 108.93(14)
B12 B13 Co14 65.76(12)
B8 B13 Co14 66.07(11)
B7 B13 Co14 111.60(15)
C2 B13 H13C 117.6(11)
B12 B13 H13C 120.9(11)
B8 B13 H13C 116.5(11)
B7 B13 H13C 116.7(11)
Co14 B13 H13C 125.3(11)
C142 Co14 C143 40.44(8)
C142 Co14 C144 68.08(9)
C143 Co14 C144 39.97(8)
C142 Co14 C141 39.93(8)
C143 Co14 C141 66.68(8)
C144 Co14 C141 67.10(8)
C142 Co14 C145 67.10(9)
C143 Co14 C145 66.31(8)
C144 Co14 C145 39.69(8)
C141 Co14 C145 39.58(8)
C142 Co14 B11 143.04(9)
C143 Co14 B11 104.63(9)
C144 Co14 B11 91.60(9)
C141 Co14 B11 155.91(9)
C145 Co14 B11 116.47(9)
C142 Co14 B12 107.83(9)
C143 Co14 B12 89.48(9)
C144 Co14 B12 108.83(9)
C141 Co14 B12 147.62(9)
C145 Co14 B12 148.47(9)
B11 Co14 B12 48.28(10)
C142 Co14 B13 88.75(9)
C143 Co14 B13 103.01(9)
C144 Co14 B13 141.59(9)
C141 Co14 B13 114.02(9)
C145 Co14 B13 153.30(9)
B11 Co14 B13 89.56(9)
B12 Co14 B13 48.18(10)
C142 Co14 B8 98.61(9)
C143 Co14 B8 135.51(9)
C144 Co14 B8 159.75(9)
C141 Co14 B8 92.82(9)
C145 Co14 B8 121.87(9)
B11 Co14 B8 107.44(9)
B12 Co14 B8 89.46(9)
B13 Co14 B8 48.12(9)
C142 Co14 B10 163.78(9)
C143 Co14 B10 136.20(9)
C144 Co14 B10 101.15(9)
C141 Co14 B10 125.49(9)
C145 Co14 B10 96.81(9)
B11 Co14 B10 45.09(9)
B12 Co14 B10 86.85(10)
B13 Co14 B10 106.55(9)
B8 Co14 B10 88.13(9)
C19 C11 C12 132.2(2)
C19 C11 C15 120.0(2)
C12 C11 C15 107.77(18)
C19 C11 Co1 128.41(15)
C12 C11 Co1 66.29(11)
C15 C11 Co1 71.28(12)
C13 C12 C11 108.06(19)
C13 C12 Co1 70.22(12)
C11 C12 Co1 73.79(12)
C13 C12 H12 125.9
C11 C12 H12 125.9
Co1 C12 H12 125.9
C14 C13 C12 108.44(19)
C14 C13 Co1 70.56(12)
C12 C13 Co1 69.13(11)
C14 C13 H13 125.8
C12 C13 H13 125.8
Co1 C13 H13 125.8
C13 C14 C15 107.90(18)
C13 C14 Co1 69.14(11)
C15 C14 Co1 73.50(12)
C13 C14 H14 126.0
C15 C14 H14 126.0
Co1 C14 H14 126.0
C16 C15 C14 132.0(2)
C16 C15 C11 120.4(2)
C14 C15 C11 107.60(18)
C16 C15 Co1 129.14(15)
C14 C15 Co1 66.93(11)
C11 C15 Co1 69.69(11)
C17 C16 C15 117.5(2)
C17 C16 H16 121.3
C15 C16 H16 121.3
C16 C17 C18 122.4(2)
C16 C17 H17 118.8
C18 C17 H17 118.8
C19 C18 C17 121.5(2)
C19 C18 H18 119.2
C17 C18 H18 119.2
C18 C19 C11 118.1(2)
C18 C19 H19 120.9
C11 C19 H19 120.9
C142 C141 C149 132.2(2)
C142 C141 C145 107.75(19)
C149 C141 C145 120.0(2)
C142 C141 Co14 67.35(12)
C149 C141 Co14 126.94(15)
C145 C141 Co14 70.96(12)
C143 C142 C141 107.6(2)
C143 C142 Co14 70.03(12)
C141 C142 Co14 72.72(12)
C143 C142 H142 126.1
C141 C142 H142 126.1
Co14 C142 H142 126.1
C144 C143 C142 109.12(19)
C144 C143 Co14 70.44(12)
C142 C143 Co14 69.52(11)
C144 C143 H143 125.4
C142 C143 H143 125.4
Co14 C143 H143 125.4
C143 C144 C145 107.9(2)
C143 C144 Co14 69.59(12)
C145 C144 Co14 72.91(12)
C143 C144 H144 126.0
C145 C144 H144 126.0
Co14 C144 H144 126.0
C146 C145 C144 132.6(2)
C146 C145 C141 120.1(2)
C144 C145 C141 107.37(19)
C146 C145 Co14 129.03(15)
C144 C145 Co14 67.39(12)
C141 C145 Co14 69.46(12)
C147 C146 C145 118.3(2)
C147 C146 H146 120.8
C145 C146 H146 120.8
C146 C147 C148 122.0(2)
C146 C147 H147 119.0
C148 C147 H147 119.0
C149 C148 C147 121.8(2)
C149 C148 H148 119.1
C147 C148 H148 119.1
C148 C149 C141 117.8(2)
C148 C149 H149 121.1
C141 C149 H149 121.1

loop_
_geom_bond_atom_site_label_1
_geom_bond_atom_site_label_2
_geom_bond_distance
Co1 C12 2.041(2)
Co1 C13 2.055(2)
Co1 C14 2.074(2)
Co1 C11 2.140(2)
Co1 B4 2.155(3)
Co1 B7 2.160(2)
Co1 C2 2.160(2)
Co1 C15 2.162(2)
Co1 B6 2.162(2)
Co1 B3 2.163(2)
Co1 B5 2.170(2)
C2 B7 1.678(3)
C2 B3 1.679(3)
C2 B8 1.692(3)
C2 B13 1.701(3)
C2 H2C 0.99(2)
B3 B9 1.758(3)
B3 B4 1.774(3)
B3 B8 1.781(3)
B3 H3C 1.02(2)
B4 B10 1.724(3)
B4 B9 1.771(3)
B4 B5 1.778(3)
B4 H4C 1.05(2)
B5 B10 1.716(3)
B5 B11 1.748(3)
B5 B6 1.756(4)
B5 H5C 1.06(2)
B6 B11 1.733(3)
B6 B7 1.782(4)
B6 B12 1.783(3)
B6 H6C 1.11(2)
B7 B12 1.752(3)
B7 B13 1.772(3)
B7 H7C 1.11(2)
B8 B13 1.760(3)
B8 B9 1.765(3)
B8 Co14 2.161(2)
B8 H8C 1.09(2)
B9 B10 1.732(3)
B9 Co14 2.173(2)
B9 H9C 1.08(2)
B10 B11 1.655(3)
B10 Co14 2.168(2)
B10 H10C 0.98(2)
B11 B12 1.759(4)
B11 Co14 2.148(2)
B11 H11C 1.02(2)
B12 B13 1.759(4)
B12 Co14 2.152(3)
B12 H12C 1.06(2)
B13 Co14 2.157(2)
B13 H13C 1.10(2)
Co14 C142 2.054(2)
Co14 C143 2.061(2)
Co14 C144 2.072(2)
Co14 C141 2.125(2)
Co14 C145 2.145(2)
C11 C19 1.425(3)
C11 C12 1.430(3)
C11 C15 1.437(3)
C12 C13 1.423(3)
C12 H12 1.0000
C13 C14 1.422(3)
C13 H13 1.0000
C14 C15 1.436(3)
C14 H14 1.0000
C15 C16 1.429(3)
C16 C17 1.360(3)
C16 H16 0.9500
C17 C18 1.429(3)
C17 H17 0.9500
C18 C19 1.366(3)
C18 H18 0.9500
C19 H19 0.9500
C141 C142 1.429(3)
C141 C149 1.436(3)
C141 C145 1.446(3)
C142 C143 1.422(3)
C142 H142 1.0000
C143 C144 1.412(3)
C143 H143 1.0000
C144 C145 1.433(3)
C144 H144 1.0000
C145 C146 1.416(3)
C146 C147 1.362(3)
C146 H146 0.9500
C147 C148 1.436(3)
C147 H147 0.9500
C148 C149 1.360(3)
C148 H148 0.9500
C149 H149 0.9500
